data_4348578
loop_
_publ_author_name
'Burt, Jennifer'
'Emsley, James W.'
'Levason, William'
'Reid, Gillian'
'Tinkler, Iain S.'

_publ_section_title
;
 Systematics of BX3 and BX2(+) Complexes (X = F, Cl, Br, I) with Neutral
 Diphosphine and Diarsine Ligands.
;
_journal_issue 17
_journal_name_full 'Inorganic chemistry'
_journal_page_first 8852
_journal_page_last 8864
_journal_paper_doi 10.1021/acs.inorgchem.6b01375
_journal_volume 55
_journal_year 2016
_chemical_formula_moiety 'C3 H9 B F3 P'
_chemical_formula_sum 'C3 H9 B F3 P'
_chemical_formula_weight 143.88
_space_group_IT_number 11
_space_group_name_Hall '-P 2yb'
_space_group_name_H-M_alt 'P 1 21/m 1'
_symmetry_cell_setting monoclinic
_symmetry_Int_Tables_number 11
_symmetry_space_group_name_Hall '-P 2yb'
_symmetry_space_group_name_H-M 'P 1 21/m 1'
_atom_sites_solution_hydrogens geom
_atom_sites_solution_primary direct
_atom_sites_solution_secondary difmap
_audit_creation_method SHELXL-97
_cell_angle_alpha 90.00
_cell_angle_beta 113.359(11)
_cell_angle_gamma 90.00
_cell_formula_units_Z 2
_cell_length_a 5.838(6)
_cell_length_b 9.170(9)
_cell_length_c 6.675(7)
_cell_measurement_reflns_used 612
_cell_measurement_temperature 100(2)
_cell_measurement_theta_max 27.5
_cell_measurement_theta_min 3.3
_cell_volume 328.1(6)
_computing_cell_refinement
;
CrystalClear-SM Expert 2.1 b29 (Rigaku, 2012)
;
_computing_data_collection
;
CrystalClear-SM Expert 2.1 b29 (Rigaku, 2012)
;
_computing_data_reduction
;
CrystalClear-SM Expert 2.1 b29 (Rigaku, 2012)
;
_computing_structure_refinement 'SHELXL-97 (Sheldrick, 2008)'
_diffrn_ambient_temperature 100(2)
_diffrn_detector CCD
_diffrn_detector_area_resol_mean 28.5714
_diffrn_measured_fraction_theta_full 0.993
_diffrn_measured_fraction_theta_max 0.993
_diffrn_measurement_device
;
AFC12 (Right): Kappa 3 circle
;
_diffrn_measurement_device_type
;
Rigaku Saturn724+ (2x2 bin mode)
;
_diffrn_measurement_method 'profile data from \w-scans'
_diffrn_measurement_specimen_support Fiber
_diffrn_radiation_monochromator Confocal
_diffrn_radiation_type MoK\a
_diffrn_radiation_wavelength 0.71073
_diffrn_reflns_av_R_equivalents 0.1315
_diffrn_reflns_av_sigmaI/netI 0.0996
_diffrn_reflns_limit_h_max 6
_diffrn_reflns_limit_h_min -6
_diffrn_reflns_limit_k_max 10
_diffrn_reflns_limit_k_min -10
_diffrn_reflns_limit_l_max 7
_diffrn_reflns_limit_l_min -7
_diffrn_reflns_number 2502
_diffrn_reflns_theta_full 25.02
_diffrn_reflns_theta_max 25.02
_diffrn_reflns_theta_min 3.80
_diffrn_source 'Sealed Tube'
_diffrn_source_current 55.0
_diffrn_source_power 2.5
_diffrn_source_voltage 45.0
_exptl_absorpt_coefficient_mu 0.373
_exptl_absorpt_correction_T_max 0.9889
_exptl_absorpt_correction_T_min 0.9853
_exptl_absorpt_correction_type multi-scan
_exptl_absorpt_process_details 'CrystalClear-SM Expert 2.1 b29 (Rigaku, 2012)'
_exptl_crystal_colour colourless
_exptl_crystal_density_diffrn 1.456
_exptl_crystal_density_method 'not measured'
_exptl_crystal_description platelet
_exptl_crystal_F_000 148
_exptl_crystal_size_max 0.04
_exptl_crystal_size_mid 0.04
_exptl_crystal_size_min 0.03
_refine_diff_density_max 1.110
_refine_diff_density_min -0.444
_refine_diff_density_rms 0.169
_refine_ls_extinction_method none
_refine_ls_goodness_of_fit_ref 1.010
_refine_ls_hydrogen_treatment mixed
_refine_ls_matrix_type full
_refine_ls_number_parameters 49
_refine_ls_number_reflns 611
_refine_ls_number_restraints 3
_refine_ls_restrained_S_all 1.007
_refine_ls_R_factor_all 0.1229
_refine_ls_R_factor_gt 0.0974
_refine_ls_shift/su_max 0.005
_refine_ls_shift/su_mean 0.001
_refine_ls_structure_factor_coef Fsqd
_refine_ls_weighting_details 'calc w=1/[\s^2^(Fo^2^)+(0.1475P)^2^+0.0000P] where P=(Fo^2^+2Fc^2^)/3'
_refine_ls_weighting_scheme calc
_refine_ls_wR_factor_gt 0.2255
_refine_ls_wR_factor_ref 0.2400
_reflns_number_gt 402
_reflns_number_total 611
_reflns_threshold_expression >2\s(I)
_cod_data_source_file ic6b01375_si_003.cif
_cod_data_source_block 2015JEBK07
_cod_depositor_comments
;
The following automatic conversions were performed:

data item '_symmetry_cell_setting' value 'Monoclinic' was changed to
'monoclinic' in accordance with the
/home/saulius/struct/COD-crude-data/automatic-downloads/DataCite-retrospective/ACS/depositions/lib/dictionaries/cif_core.dic
dictionary named 'cif_core.dic' version 2.4.2 last updated on
2011-04-26.

Automatic conversion script
Id: cif_fix_values 6909 2019-04-08 15:41:33Z antanas 
;
_cod_original_cell_volume 328.1(5)
_cod_original_sg_symbol_H-M 'P 21/m'
_cod_database_code 4348578

loop_
_symmetry_equiv_pos_as_xyz
'x, y, z'
'-x, y+1/2, -z'
'-x, -y, -z'
'x, -y-1/2, z'

loop_
_atom_site_label
_atom_site_type_symbol
_atom_site_fract_x
_atom_site_fract_y
_atom_site_fract_z
_atom_site_U_iso_or_equiv
_atom_site_adp_type
_atom_site_occupancy
_atom_site_symmetry_multiplicity
_atom_site_calc_flag
_atom_site_refinement_flags
P1 P 0.1083(4) 0.2500 0.2952(3) 0.0378(8) Uani 1 2 d S
F1 F -0.1347(9) 0.2500 0.5802(8) 0.0459(14) Uani 1 2 d S
F2 F 0.2317(7) 0.3751(4) 0.7085(6) 0.0527(12) Uani 1 1 d .
C1 C 0.2621(12) 0.0929(6) 0.2467(11) 0.0429(16) Uani 1 1 d .
H1A H 0.2483 0.0942 0.0956 0.064 Uiso 1 1 calc R
H1B H 0.1834 0.0043 0.2718 0.064 Uiso 1 1 calc R
H1C H 0.4386 0.0944 0.3463 0.064 Uiso 1 1 calc R
C2 C -0.2049(16) 0.2500 0.0904(15) 0.043(2) Uani 1 2 d SD
B1 B 0.1087(19) 0.2500 0.5992(15) 0.037(2) Uani 1 2 d S
H2B H -0.214(9) 0.2500 -0.061(3) 0.056 Uiso 1 2 d SD
H2A H -0.295(11) 0.163(4) 0.108(5) 0.056 Uiso 1 1 d D

loop_
_atom_site_aniso_label
_atom_site_aniso_U_11
_atom_site_aniso_U_22
_atom_site_aniso_U_33
_atom_site_aniso_U_23
_atom_site_aniso_U_13
_atom_site_aniso_U_12
P1 0.0527(15) 0.0374(13) 0.0235(13) 0.000 0.0153(10) 0.000
F1 0.060(3) 0.051(3) 0.029(3) 0.000 0.019(2) 0.000
F2 0.075(3) 0.055(2) 0.030(2) -0.0078(16) 0.0227(19) -0.0115(18)
C1 0.059(4) 0.040(3) 0.030(3) -0.001(3) 0.018(3) -0.003(3)
C2 0.049(5) 0.049(5) 0.033(5) 0.000 0.020(4) 0.000
B1 0.053(6) 0.034(5) 0.021(5) 0.000 0.011(4) 0.000

loop_
_atom_type_symbol
_atom_type_description
_atom_type_scat_dispersion_real
_atom_type_scat_dispersion_imag
_atom_type_scat_source
C C 0.0033 0.0016 'International Tables Vol C Tables 4.2.6.8 and 6.1.1.4'
H H 0.0000 0.0000 'International Tables Vol C Tables 4.2.6.8 and 6.1.1.4'
B B 0.0013 0.0007 'International Tables Vol C Tables 4.2.6.8 and 6.1.1.4'
F F 0.0171 0.0103 'International Tables Vol C Tables 4.2.6.8 and 6.1.1.4'
P P 0.1023 0.0942 'International Tables Vol C Tables 4.2.6.8 and 6.1.1.4'

loop_
_geom_angle_atom_site_label_1
_geom_angle_atom_site_label_2
_geom_angle_atom_site_label_3
_geom_angle
_geom_angle_site_symmetry_1
_geom_angle_site_symmetry_3
C1 P1 C1 106.9(4) . 4_565
C1 P1 C2 107.1(3) . .
C1 P1 C2 107.1(3) 4_565 .
C1 P1 B1 112.2(3) . .
C1 P1 B1 112.2(3) 4_565 .
C2 P1 B1 111.0(4) . .
P1 C1 H1A 109.5 . .
P1 C1 H1B 109.5 . .
H1A C1 H1B 109.5 . .
P1 C1 H1C 109.5 . .
H1A C1 H1C 109.5 . .
H1B C1 H1C 109.5 . .
P1 C2 H2B 114(3) . .
P1 C2 H2A 110(3) . .
H2B C2 H2A 107.83(16) . .
F1 B1 F2 110.3(5) . .
F1 B1 F2 110.3(5) . 4_565
F2 B1 F2 110.5(7) . 4_565
F1 B1 P1 108.4(6) . .
F2 B1 P1 108.6(5) . .
F2 B1 P1 108.6(5) 4_565 .

loop_
_geom_bond_atom_site_label_1
_geom_bond_atom_site_label_2
_geom_bond_distance
_geom_bond_site_symmetry_2
P1 C1 1.793(6) .
P1 C1 1.793(6) 4_565
P1 C2 1.798(9) .
P1 B1 2.029(10) .
F1 B1 1.376(11) .
F2 B1 1.396(7) .
C1 H1A 0.9800 .
C1 H1B 0.9800 .
C1 H1C 0.9800 .
C2 H2B 0.9900(14) .
C2 H2A 0.9900(12) .
B1 F2 1.396(7) 4_565

loop_
_geom_torsion_atom_site_label_1
_geom_torsion_atom_site_label_2
_geom_torsion_atom_site_label_3
_geom_torsion_atom_site_label_4
_geom_torsion
_geom_torsion_site_symmetry_1
_geom_torsion_site_symmetry_4
C1 P1 B1 F1 -119.8(3) . .
C1 P1 B1 F1 119.8(3) 4_565 .
C2 P1 B1 F1 0.000(1) . .
C1 P1 B1 F2 120.3(5) . .
C1 P1 B1 F2 -0.1(6) 4_565 .
C2 P1 B1 F2 -119.9(5) . .
C1 P1 B1 F2 0.1(7) . 4_565
C1 P1 B1 F2 -120.3(5) 4_565 4_565
C2 P1 B1 F2 119.9(5) . 4_565
